data_7705443
loop_
_publ_author_name
'Mei, Qunying'
'Sheng, Ren'
'Cheng, Wei'
'Zhang, Jie'
'Wang, Ping'
'Mei, Qunbo'
'Chen, Ping'
'Tong, Bihai'

_publ_section_title
;
 High stability and luminance efficiency
 thieno[2,3-<i>d</i>]pyridazine-based iridium complexes and their
 applications in high-performance yellow OLEDs.
;
_journal_issue 39
_journal_name_full 'Dalton transactions (Cambridge, England : 2003)'
_journal_page_first 13797
_journal_page_last 13804
_journal_paper_doi 10.1039/d0dt02886j
_journal_volume 49
_journal_year 2020
_chemical_formula_moiety 'C46 H22 F12 Ir N5 O2 S2, 2.5(C H2 Cl2), 0.5(O)'
_chemical_formula_sum 'C48.5 H27 Cl5 F12 Ir N5 O2.5 S2'
_chemical_formula_weight 1381.32
_space_group_crystal_system triclinic
_space_group_IT_number 2
_space_group_name_Hall '-P 1'
_space_group_name_H-M_alt 'P -1'
_atom_sites_solution_hydrogens geom
_atom_sites_solution_primary dual
_audit_creation_date 2019-01-15
_audit_creation_method
;
Olex2 1.2
(compiled 2018.05.29 svn.r3508 for OlexSys, GUI svn.r5506)
;
_audit_update_record
;
2019-12-25 deposited with the CCDC.	2020-09-14 downloaded from the CCDC.
;
_cell_angle_alpha 95.291(3)
_cell_angle_beta 103.753(3)
_cell_angle_gamma 103.358(3)
_cell_formula_units_Z 2
_cell_length_a 13.0584(13)
_cell_length_b 14.2394(14)
_cell_length_c 14.9471(15)
_cell_measurement_reflns_used 9680
_cell_measurement_temperature 273.15
_cell_measurement_theta_max 54.361
_cell_measurement_theta_min 3.140
_cell_volume 2594.6(5)
_computing_cell_refinement 'SAINT V8.38A (?, 2016)'
_computing_data_reduction 'SAINT V8.38A (?, 2016)'
_computing_molecular_graphics 'Olex2 (Dolomanov et al., 2009)'
_computing_publication_material 'Olex2 (Dolomanov et al., 2009)'
_computing_structure_refinement 'ShelXL (Sheldrick, 2015)'
_computing_structure_solution 'ShelXT (Sheldrick, 2015)'
_diffrn_ambient_temperature 273.15
_diffrn_measured_fraction_theta_full 0.998
_diffrn_measured_fraction_theta_max 0.986
_diffrn_measurement_device_type 'Bruker D8 Venture'
_diffrn_radiation_type GaK\a
_diffrn_radiation_wavelength 1.34138
_diffrn_reflns_av_R_equivalents 0.0542
_diffrn_reflns_av_unetI/netI 0.0288
_diffrn_reflns_Laue_measured_fraction_full 0.998
_diffrn_reflns_Laue_measured_fraction_max 0.986
_diffrn_reflns_limit_h_max 15
_diffrn_reflns_limit_h_min -15
_diffrn_reflns_limit_k_max 17
_diffrn_reflns_limit_k_min -17
_diffrn_reflns_limit_l_max 18
_diffrn_reflns_limit_l_min -18
_diffrn_reflns_number 71090
_diffrn_reflns_point_group_measured_fraction_full 0.998
_diffrn_reflns_point_group_measured_fraction_max 0.986
_diffrn_reflns_theta_full 53.594
_diffrn_reflns_theta_max 54.590
_diffrn_reflns_theta_min 2.680
_exptl_absorpt_coefficient_mu 6.011
_exptl_absorpt_correction_T_max 0.7506
_exptl_absorpt_correction_T_min 0.4256
_exptl_absorpt_correction_type multi-scan
_exptl_absorpt_process_details
'SADABS-2016/2 (Bruker,2016/2) was used for absorption correction. wR2(int) was 0.1195 before and 0.0799 after correction. The Ratio of minimum to maximum transmission is 0.5670. The \l/2 correction factor is Not present.'
_exptl_crystal_colour colourless
_exptl_crystal_colour_primary colourless
_exptl_crystal_density_diffrn 1.768
_exptl_crystal_description block
_exptl_crystal_F_000 1350
_refine_diff_density_max 1.618
_refine_diff_density_min -0.983
_refine_diff_density_rms 0.108
_refine_ls_extinction_method none
_refine_ls_goodness_of_fit_ref 1.094
_refine_ls_hydrogen_treatment constr
_refine_ls_matrix_type full
_refine_ls_number_parameters 798
_refine_ls_number_reflns 9605
_refine_ls_number_restraints 107
_refine_ls_restrained_S_all 1.099
_refine_ls_R_factor_all 0.0368
_refine_ls_R_factor_gt 0.0363
_refine_ls_shift/su_max 0.001
_refine_ls_shift/su_mean 0.000
_refine_ls_structure_factor_coef Fsqd
_refine_ls_weighting_details 'w=1/[\s^2^(Fo^2^)+(0.0478P)^2^+5.8779P] where P=(Fo^2^+2Fc^2^)/3'
_refine_ls_weighting_scheme calc
_refine_ls_wR_factor_gt 0.0961
_refine_ls_wR_factor_ref 0.0965
_reflns_Friedel_coverage 0.000
_reflns_number_gt 9457
_reflns_number_total 9605
_reflns_threshold_expression 'I > 2\s(I)'
_cod_data_source_file d0dt02886j2.cif
_cod_data_source_block 20190111zh_anhui_gd32_0m
_cod_depositor_comments 'Adding full bibliography for 7705443.cif.'
_cod_original_cell_volume 2594.6(4)
_cod_original_formula_sum 'C48.50 H27 Cl5 F12 Ir N5 O2.50 S2'
_cod_database_code 7705443
_shelx_shelxl_version_number 2018/3
_shelx_space_group_comment
;
The symmetry employed for this shelxl refinement is uniquely defined
by the following loop, which should always be used as a source of
symmetry information in preference to the above space-group names.
They are only intended as comments.
;
_olex2_refinement_description
;
1. Fixed Uiso
 At 1.2 times of:
  All C(H) groups, All C(H,H) groups, All C(H,H,H,H) groups
2. Restrained distances
 Cl5-C49 = C49-Cl6
 1.7 with sigma of 0.02
3. Uiso/Uaniso restraints and constraints
Uanis(Cl3A) \\sim Ueq, Uanis(Cl3) \\sim Ueq, Uanis(C48) \\sim Ueq, Uanis(Cl4)
\\sim Ueq, Uanis(Cl4A) \\sim Ueq: with sigma of 0.01 and sigma for terminal
atoms of 0.02
Uanis(C10A) \\sim Ueq: with sigma of 0.01 and sigma for terminal atoms of 0.02
4. Rigid body (RIGU) restrains
 C48, Cl3, Cl4, Cl4A, Cl3A
 with sigma for 1-2 distances of 0.004 and sigma for 1-3 distances of 0.004
 C47, Cl1, Cl2, Cl2A
 with sigma for 1-2 distances of 0.004 and sigma for 1-3 distances of 0.004
 Cl5, C49, Cl6
 with sigma for 1-2 distances of 0.004 and sigma for 1-3 distances of 0.004
 F1, F2, F3, C18, F1A, F3A, F2A
 with sigma for 1-2 distances of 0.004 and sigma for 1-3 distances of 0.004
5. Others
 Sof(H48C)=Sof(H48D)=Sof(Cl4A)=Sof(Cl3A)=1-FVAR(1)
 Sof(Cl3)=Sof(Cl4)=Sof(H48A)=Sof(H48B)=FVAR(1)
 Sof(H47C)=Sof(H47D)=Sof(Cl2A)=1-FVAR(2)
 Sof(Cl2)=Sof(H47A)=Sof(H47B)=FVAR(2)
 Sof(H9B)=Sof(S1A)=Sof(C10A)=Sof(H10A)=1-FVAR(3)
 Sof(S1)=Sof(H9A)=Sof(C10)=Sof(H10)=FVAR(3)
 Sof(H30A)=Sof(C31A)=Sof(H31A)=Sof(S2A)=1-FVAR(4)
 Sof(S2)=Sof(H30)=Sof(C31)=Sof(H31)=FVAR(4)
 Sof(F1A)=Sof(F3A)=Sof(F2A)=1-FVAR(5)
 Sof(F1)=Sof(F2)=Sof(F3)=FVAR(5)
 Fixed Sof: Cl5(0.5) Cl6(0.5) O3(0.5) C49(0.5) H49A(0.5) H49B(0.5)
6.a Secondary CH2 refined with riding coordinates:
 C47(H47A,H47B), C47(H47C,H47D), C48(H48A,H48B), C48(H48C,H48D), C49(H49A,H49B)
6.b Aromatic/amide H refined with riding coordinates:
 C3(H3), C4(H4), C5(H5), C6(H6), C9(H9A), C9(H9B), C10(H10), C15(H15),
 C16(H16), C19(H19), C21(H21), C24(H24), C25(H25), C26(H26), C30(H30),
 C30(H30A), C31(H31), C35(H35), C36(H36), C39(H39), C41(H41), C44(H44),
 C45(H45), C46(H46), C10A(H10A), C31A(H31A)
;
_olex2_submission_special_instructions 'No special instructions were received'

loop_
_space_group_symop_operation_xyz
'x, y, z'
'-x, -y, -z'

loop_
_atom_site_label
_atom_site_type_symbol
_atom_site_fract_x
_atom_site_fract_y
_atom_site_fract_z
_atom_site_U_iso_or_equiv
_atom_site_adp_type
_atom_site_occupancy
_atom_site_site_symmetry_order
_atom_site_calc_flag
_atom_site_refinement_flags_posn
_atom_site_refinement_flags_adp
_atom_site_refinement_flags_occupancy
_atom_site_disorder_assembly
_atom_site_disorder_group
Ir1 Ir 0.14975(2) 0.77320(2) 0.27648(2) 0.03022(7) Uani 1 1 d . . . . .
S1 S -0.1427(2) 0.3593(3) 0.0350(2) 0.0404(6) Uani 0.740(8) 1 d . . P A 1
S2 S 0.3179(5) 0.9961(3) 0.6408(3) 0.0506(11) Uani 0.546(8) 1 d . . P B 1
F1 F -0.3026(11) 0.8739(10) 0.0108(9) 0.086(3) Uani 0.57(3) 1 d . U P C 1
F2 F -0.3389(13) 0.9126(16) 0.1348(10) 0.113(6) Uani 0.57(3) 1 d . U P C 1
F3 F -0.3873(8) 0.7663(7) 0.0679(13) 0.089(4) Uani 0.57(3) 1 d . U P C 1
F4 F 0.0660(3) 0.0930(3) 0.0549(3) 0.0898(12) Uani 1 1 d . . . . .
F5 F -0.0066(3) 0.1202(2) 0.1640(3) 0.0833(11) Uani 1 1 d . . . . .
F6 F 0.1521(3) 0.0954(2) 0.1957(3) 0.1015(15) Uani 1 1 d . . . . .
F7 F 0.1084(4) 0.7499(3) 0.7285(2) 0.0969(14) Uani 1 1 d . . . . .
F8 F -0.0010(5) 0.6144(4) 0.6655(3) 0.140(2) Uani 1 1 d . . . . .
F9 F 0.1631(7) 0.6272(6) 0.7013(4) 0.169(3) Uani 1 1 d . . . . .
F10 F 0.6594(3) 1.1419(4) 0.1932(3) 0.1028(15) Uani 1 1 d . . . . .
F11 F 0.5677(5) 1.2153(3) 0.1065(3) 0.1079(16) Uani 1 1 d . . . . .
F12 F 0.5054(4) 1.0687(4) 0.1093(4) 0.123(2) Uani 1 1 d . . . . .
O1 O 0.3023(2) 0.7355(2) 0.29422(19) 0.0365(6) Uani 1 1 d . . . . .
O2 O 0.4235(3) 0.7160(3) 0.2153(3) 0.0568(9) Uani 1 1 d . . . . .
N1 N 0.2051(3) 0.8242(2) 0.1623(2) 0.0317(7) Uani 1 1 d . . . . .
N2 N 0.0616(3) 0.6442(2) 0.1967(2) 0.0301(6) Uani 1 1 d . . . . .
N3 N 0.1106(3) 0.5713(2) 0.1945(2) 0.0304(6) Uani 1 1 d . . . . .
N4 N 0.2358(3) 0.8969(2) 0.3676(2) 0.0330(7) Uani 1 1 d . . . . .
N5 N 0.2907(3) 0.9723(2) 0.3352(2) 0.0338(7) Uani 1 1 d . . . . .
C1 C 0.3464(3) 0.7461(3) 0.2266(3) 0.0372(9) Uani 1 1 d . . . . .
C2 C 0.2991(3) 0.8061(3) 0.1558(3) 0.0335(8) Uani 1 1 d . . . . .
C3 C 0.1597(3) 0.8773(3) 0.1028(3) 0.0365(8) Uani 1 1 d . . . . .
H3 H 0.093813 0.889523 0.106605 0.044 Uiso 1 1 calc R . . . .
C4 C 0.2072(4) 0.9143(3) 0.0363(3) 0.0442(10) Uani 1 1 d . . . . .
H4 H 0.174406 0.951807 -0.003517 0.053 Uiso 1 1 calc R . . . .
C5 C 0.3038(4) 0.8953(3) 0.0294(3) 0.0461(10) Uani 1 1 d . . . . .
H5 H 0.337258 0.919415 -0.015217 0.055 Uiso 1 1 calc R . . . .
C6 C 0.3502(4) 0.8398(3) 0.0898(3) 0.0414(9) Uani 1 1 d . . . . .
H6 H 0.415121 0.825295 0.086070 0.050 Uiso 1 1 calc R . . . .
C7 C 0.0549(3) 0.4840(3) 0.1472(3) 0.0299(7) Uani 1 1 d . . . . .
C8 C -0.0561(3) 0.4668(3) 0.1000(3) 0.0305(7) Uani 1 1 d . . . . .
C9 C -0.2461(4) 0.4102(4) 0.0131(4) 0.0558(13) Uani 1 1 d . . . . .
H9A H -0.315729 0.375566 -0.022203 0.067 Uiso 0.740(8) 1 calc R . P A 1
H9B H -0.309381 0.367001 -0.025309 0.067 Uiso 0.260(8) 1 calc R . P A 2
C10 C -0.2227(16) 0.5044(15) 0.0496(16) 0.040(4) Uani 0.740(8) 1 d . . P A 1
H10 H -0.273178 0.541519 0.041257 0.048 Uiso 0.740(8) 1 calc R . P A 1
C11 C -0.1074(3) 0.5430(3) 0.1048(3) 0.0327(8) Uani 1 1 d . . . . .
C12 C -0.0445(3) 0.6351(3) 0.1542(3) 0.0312(8) Uani 1 1 d . . . . .
C13 C -0.0764(3) 0.7266(3) 0.1711(3) 0.0342(8) Uani 1 1 d . . . . .
C14 C 0.0054(3) 0.8013(3) 0.2358(3) 0.0346(8) Uani 1 1 d . . . . .
C15 C -0.0205(4) 0.8905(3) 0.2561(3) 0.0434(10) Uani 1 1 d . . . . .
H15 H 0.030592 0.940606 0.299574 0.052 Uiso 1 1 calc R . . . .
C16 C -0.1206(4) 0.9045(3) 0.2126(4) 0.0483(11) Uani 1 1 d . . . . .
H16 H -0.136347 0.963450 0.227594 0.058 Uiso 1 1 calc R . . . .
C17 C -0.1977(4) 0.8312(3) 0.1466(3) 0.0445(10) Uani 1 1 d . . . . .
C18 C -0.3023(4) 0.8479(4) 0.0950(4) 0.0559(12) Uani 1 1 d . U . . .
C19 C -0.1752(3) 0.7422(3) 0.1252(3) 0.0400(9) Uani 1 1 d . . . . .
H19 H -0.226185 0.693393 0.080381 0.048 Uiso 1 1 calc R . . . .
C20 C 0.1202(3) 0.4106(3) 0.1509(3) 0.0328(8) Uani 1 1 d . . . . .
C21 C 0.0735(3) 0.3110(3) 0.1439(3) 0.0349(8) Uani 1 1 d . . . . .
H21 H -0.001394 0.287766 0.134960 0.042 Uiso 1 1 calc R . . . .
C22 C 0.1390(4) 0.2463(3) 0.1503(3) 0.0424(10) Uani 1 1 d . . . . .
C23 C 0.0882(4) 0.1397(3) 0.1426(4) 0.0593(14) Uani 1 1 d . . . . .
C24 C 0.2499(4) 0.2781(4) 0.1640(4) 0.0521(11) Uani 1 1 d . . . . .
H24 H 0.292589 0.233914 0.167579 0.063 Uiso 1 1 calc R . . . .
C25 C 0.2969(4) 0.3773(4) 0.1723(5) 0.0604(14) Uani 1 1 d . . . . .
H25 H 0.372159 0.399768 0.182557 0.072 Uiso 1 1 calc R . . . .
C26 C 0.2335(4) 0.4436(3) 0.1656(4) 0.0470(11) Uani 1 1 d . . . . .
H26 H 0.266189 0.509894 0.170918 0.056 Uiso 1 1 calc R . . . .
C27 C 0.3549(3) 1.0501(3) 0.3945(3) 0.0355(8) Uani 1 1 d . . . . .
C28 C 0.3666(3) 1.0553(3) 0.4914(3) 0.0392(9) Uani 1 1 d . . . . .
C29 C 0.3060(4) 0.9776(3) 0.5235(3) 0.0395(9) Uani 1 1 d . . . . .
C30 C 0.4083(5) 1.0978(4) 0.6559(4) 0.0686(16) Uani 1 1 d . . . . .
H30 H 0.444633 1.133825 0.714631 0.082 Uiso 0.546(8) 1 calc R . P B 1
H30A H 0.427109 1.126610 0.718007 0.082 Uiso 0.454(8) 1 calc R . P B 2
C31 C 0.4283(16) 1.1278(14) 0.5750(16) 0.040(4) Uani 0.546(8) 1 d . . P B 1
H31 H 0.475392 1.187182 0.573329 0.048 Uiso 0.546(8) 1 calc R . P B 1
C32 C 0.2407(3) 0.8952(3) 0.4586(3) 0.0356(8) Uani 1 1 d . . . . .
C33 C 0.1743(4) 0.8037(3) 0.4757(3) 0.0392(9) Uani 1 1 d . . . . .
C34 C 0.1170(4) 0.7347(3) 0.3938(3) 0.0396(9) Uani 1 1 d . . . . .
C35 C 0.0442(4) 0.6497(3) 0.4041(4) 0.0512(11) Uani 1 1 d . . . . .
H35 H 0.003044 0.604684 0.351551 0.061 Uiso 1 1 calc R . . . .
C36 C 0.0324(5) 0.6316(4) 0.4907(4) 0.0596(13) Uani 1 1 d . . . . .
H36 H -0.017984 0.575653 0.495730 0.072 Uiso 1 1 calc R . . . .
C37 C 0.0961(5) 0.6972(4) 0.5711(4) 0.0594(13) Uani 1 1 d . . . . .
C38 C 0.0904(7) 0.6724(5) 0.6656(5) 0.083(2) Uani 1 1 d . . . . .
C39 C 0.1660(5) 0.7836(4) 0.5631(3) 0.0534(12) Uani 1 1 d . . . . .
H39 H 0.207133 0.827902 0.616135 0.064 Uiso 1 1 calc R . . . .
C40 C 0.4141(3) 1.1294(3) 0.3523(3) 0.0383(9) Uani 1 1 d . . . . .
C41 C 0.4536(3) 1.1046(3) 0.2772(3) 0.0398(9) Uani 1 1 d . . . . .
H41 H 0.440182 1.039365 0.252024 0.048 Uiso 1 1 calc R . . . .
C42 C 0.5127(3) 1.1772(3) 0.2402(3) 0.0430(10) Uani 1 1 d . . . . .
C43 C 0.5602(4) 1.1512(4) 0.1636(3) 0.0501(11) Uani 1 1 d . . . . .
C44 C 0.5325(4) 1.2751(3) 0.2769(4) 0.0502(11) Uani 1 1 d . . . . .
H44 H 0.573823 1.323643 0.252777 0.060 Uiso 1 1 calc R . . . .
C45 C 0.4904(4) 1.2993(3) 0.3488(4) 0.0528(12) Uani 1 1 d . . . . .
H45 H 0.501176 1.364746 0.372037 0.063 Uiso 1 1 calc R . . . .
C46 C 0.4321(4) 1.2274(3) 0.3874(3) 0.0459(10) Uani 1 1 d . . . . .
H46 H 0.404860 1.244744 0.436863 0.055 Uiso 1 1 calc R . . . .
Cl1 Cl 0.44135(17) 0.56709(15) 0.40645(13) 0.0900(5) Uani 1 1 d . U . . .
Cl2 Cl 0.2630(5) 0.5287(11) 0.5047(4) 0.135(4) Uani 0.459(19) 1 d . U P D 1
C47 C 0.3077(7) 0.5698(6) 0.4100(5) 0.093(2) Uani 1 1 d . U . . .
H47A H 0.302531 0.636626 0.409043 0.112 Uiso 0.459(19) 1 calc R . P D 1
H47B H 0.257179 0.530769 0.353289 0.112 Uiso 0.459(19) 1 calc R . P D 1
H47C H 0.309884 0.625679 0.453510 0.112 Uiso 0.541(19) 1 calc R . P D 2
H47D H 0.264501 0.574293 0.348811 0.112 Uiso 0.541(19) 1 calc R . P D 2
Cl3 Cl -0.3249(5) 0.5412(3) 0.2806(4) 0.144(2) Uani 0.716(10) 1 d . U P E 1
Cl4 Cl -0.4755(3) 0.5458(3) 0.1074(4) 0.1003(13) Uani 0.716(10) 1 d . U P E 1
C48 C -0.4042(7) 0.6085(7) 0.2264(7) 0.102(2) Uani 1 1 d . U . . .
H48A H -0.359445 0.672534 0.224495 0.122 Uiso 0.716(10) 1 calc R . P E 1
H48B H -0.456973 0.616988 0.260346 0.122 Uiso 0.716(10) 1 calc R . P E 1
H48C H -0.456155 0.604111 0.263642 0.122 Uiso 0.284(10) 1 calc R . P E 2
H48D H -0.404781 0.665749 0.195985 0.122 Uiso 0.284(10) 1 calc R . P E 2
Cl5 Cl 0.1419(4) 0.1803(4) 0.4177(4) 0.1155(15) Uani 0.5 1 d D U P F 1
Cl6 Cl 0.0240(7) 0.0364(4) 0.4998(6) 0.149(2) Uani 0.5 1 d D U P F 1
O3 O 0.1943(12) 0.1995(7) 0.5979(6) 0.114(4) Uani 0.5 1 d . . P G 2
C49 C 0.1100(13) 0.1564(12) 0.5226(10) 0.122(7) Uani 0.5 1 d D U P F 1
H49A H 0.072850 0.202811 0.542556 0.147 Uiso 0.5 1 calc R . P F 1
H49B H 0.175990 0.161462 0.571247 0.147 Uiso 0.5 1 calc R . P F 1
Cl4A Cl -0.4369(15) 0.5266(11) 0.1594(14) 0.145(6) Uani 0.284(10) 1 d . U P E 2
Cl3A Cl -0.2624(10) 0.6240(17) 0.3062(10) 0.168(7) Uani 0.284(10) 1 d . U P E 2
Cl2A Cl 0.2548(7) 0.4677(13) 0.4441(19) 0.237(11) Uani 0.541(19) 1 d . U P D 2
S1A S -0.2410(13) 0.5181(12) 0.0531(14) 0.050(3) Uani 0.260(8) 1 d . . P A 2
C10A C -0.140(4) 0.383(3) 0.042(3) 0.061(17) Uani 0.260(8) 1 d . U P A 2
H10A H -0.129867 0.322417 0.025986 0.074 Uiso 0.260(8) 1 calc R . P A 2
C31A C 0.342(3) 1.007(2) 0.623(2) 0.082(12) Uani 0.454(8) 1 d . . P B 2
H31A H 0.319817 0.965019 0.662938 0.099 Uiso 0.454(8) 1 calc R . P B 2
S2A S 0.4520(6) 1.1510(5) 0.5756(5) 0.0512(17) Uani 0.454(8) 1 d . . P B 2
F1A F -0.321(2) 0.826(3) 0.0119(13) 0.148(11) Uani 0.43(3) 1 d . U P C 2
F3A F -0.3781(15) 0.809(2) 0.130(3) 0.126(10) Uani 0.43(3) 1 d . U P C 2
F2A F -0.2991(16) 0.9407(9) 0.1130(18) 0.104(6) Uani 0.43(3) 1 d . U P C 2

loop_
_atom_site_aniso_label
_atom_site_aniso_U_11
_atom_site_aniso_U_22
_atom_site_aniso_U_33
_atom_site_aniso_U_23
_atom_site_aniso_U_13
_atom_site_aniso_U_12
Ir1 0.03344(11) 0.02204(10) 0.03355(10) 0.00077(6) 0.00927(7) 0.00510(7)
S1 0.0363(9) 0.0294(13) 0.0457(11) -0.0070(9) -0.0024(7) 0.0080(7)
S2 0.056(2) 0.0462(18) 0.0368(18) -0.0019(14) 0.0006(14) 0.0033(15)
F1 0.065(5) 0.112(7) 0.100(5) 0.066(6) 0.028(4) 0.036(5)
F2 0.089(9) 0.150(11) 0.113(7) -0.023(8) 0.009(6) 0.091(9)
F3 0.037(3) 0.065(4) 0.159(11) 0.046(5) 0.002(5) 0.014(3)
F4 0.090(3) 0.0504(18) 0.105(3) -0.0311(19) -0.002(2) 0.0176(18)
F5 0.081(2) 0.0355(16) 0.134(3) 0.0247(18) 0.031(2) 0.0091(15)
F6 0.087(3) 0.0405(17) 0.151(4) 0.028(2) -0.024(2) 0.0193(17)
F7 0.140(4) 0.091(3) 0.0519(19) 0.0088(18) 0.043(2) -0.003(3)
F8 0.189(5) 0.123(4) 0.067(2) 0.010(2) 0.062(3) -0.062(4)
F9 0.266(9) 0.217(7) 0.114(4) 0.117(5) 0.102(5) 0.150(7)
F10 0.068(2) 0.198(5) 0.062(2) 0.025(3) 0.0234(18) 0.064(3)
F11 0.177(5) 0.111(3) 0.085(3) 0.054(3) 0.075(3) 0.078(3)
F12 0.108(3) 0.115(3) 0.122(4) -0.056(3) 0.075(3) -0.034(3)
O1 0.0340(14) 0.0302(14) 0.0397(15) 0.0039(11) 0.0016(12) 0.0066(11)
O2 0.0440(18) 0.065(2) 0.070(2) 0.0123(18) 0.0165(16) 0.0300(17)
N1 0.0321(16) 0.0260(15) 0.0338(16) -0.0042(13) 0.0083(13) 0.0055(13)
N2 0.0330(16) 0.0253(15) 0.0319(16) 0.0035(12) 0.0101(13) 0.0065(13)
N3 0.0311(16) 0.0232(15) 0.0361(16) 0.0019(12) 0.0082(13) 0.0077(12)
N4 0.0389(17) 0.0229(15) 0.0361(17) 0.0012(13) 0.0107(14) 0.0065(13)
N5 0.0356(17) 0.0232(15) 0.0403(18) 0.0010(13) 0.0107(14) 0.0038(13)
C1 0.0280(19) 0.0311(19) 0.045(2) -0.0022(16) -0.0005(17) 0.0059(15)
C2 0.0316(19) 0.0278(18) 0.036(2) -0.0035(15) 0.0064(15) 0.0031(15)
C3 0.041(2) 0.032(2) 0.039(2) 0.0057(16) 0.0124(17) 0.0119(17)
C4 0.053(3) 0.037(2) 0.045(2) 0.0096(18) 0.014(2) 0.0129(19)
C5 0.051(3) 0.043(2) 0.045(2) 0.0059(19) 0.021(2) 0.008(2)
C6 0.037(2) 0.039(2) 0.046(2) -0.0025(18) 0.0151(18) 0.0062(17)
C7 0.0349(19) 0.0263(18) 0.0296(18) 0.0031(14) 0.0109(15) 0.0087(15)
C8 0.0355(19) 0.0241(17) 0.0300(18) 0.0012(14) 0.0094(15) 0.0048(15)
C9 0.040(2) 0.045(3) 0.064(3) -0.007(2) -0.007(2) 0.002(2)
C10 0.036(7) 0.033(7) 0.054(5) -0.001(5) 0.013(4) 0.019(4)
C11 0.0315(19) 0.033(2) 0.0338(19) 0.0036(15) 0.0084(15) 0.0090(16)
C12 0.0336(19) 0.0282(18) 0.0340(19) 0.0048(15) 0.0123(15) 0.0090(15)
C13 0.037(2) 0.0277(19) 0.042(2) 0.0074(16) 0.0163(17) 0.0096(16)
C14 0.039(2) 0.0256(18) 0.041(2) 0.0049(15) 0.0199(17) 0.0033(15)
C15 0.049(2) 0.027(2) 0.060(3) 0.0030(18) 0.022(2) 0.0140(18)
C16 0.053(3) 0.034(2) 0.072(3) 0.013(2) 0.033(2) 0.021(2)
C17 0.045(2) 0.041(2) 0.062(3) 0.022(2) 0.026(2) 0.0209(19)
C18 0.047(3) 0.054(3) 0.082(3) 0.024(2) 0.026(2) 0.027(2)
C19 0.037(2) 0.035(2) 0.051(2) 0.0099(18) 0.0161(18) 0.0111(17)
C20 0.039(2) 0.0276(18) 0.0330(19) 0.0023(15) 0.0105(16) 0.0102(16)
C21 0.036(2) 0.0276(19) 0.040(2) 0.0029(16) 0.0070(16) 0.0093(16)
C22 0.050(2) 0.032(2) 0.041(2) 0.0013(17) 0.0029(19) 0.0141(18)
C23 0.054(3) 0.031(2) 0.083(4) 0.004(2) -0.002(3) 0.015(2)
C24 0.052(3) 0.043(3) 0.067(3) 0.008(2) 0.014(2) 0.027(2)
C25 0.037(2) 0.049(3) 0.100(4) 0.015(3) 0.021(3) 0.017(2)
C26 0.037(2) 0.034(2) 0.071(3) 0.010(2) 0.015(2) 0.0092(18)
C27 0.034(2) 0.0283(19) 0.043(2) 0.0003(16) 0.0085(16) 0.0076(16)
C28 0.037(2) 0.032(2) 0.041(2) -0.0031(17) 0.0010(17) 0.0057(17)
C29 0.045(2) 0.034(2) 0.035(2) 0.0016(16) 0.0036(17) 0.0110(18)
C30 0.075(4) 0.067(4) 0.040(3) -0.012(2) -0.005(2) 0.001(3)
C31 0.031(7) 0.022(9) 0.051(7) -0.004(6) 0.006(5) -0.014(6)
C32 0.040(2) 0.0298(19) 0.035(2) 0.0021(15) 0.0072(16) 0.0099(16)
C33 0.047(2) 0.031(2) 0.040(2) 0.0057(17) 0.0145(18) 0.0087(17)
C34 0.048(2) 0.029(2) 0.043(2) 0.0057(17) 0.0168(19) 0.0082(17)
C35 0.065(3) 0.033(2) 0.049(3) 0.0031(19) 0.020(2) -0.002(2)
C36 0.077(4) 0.042(3) 0.058(3) 0.010(2) 0.029(3) -0.001(2)
C37 0.084(4) 0.049(3) 0.047(3) 0.012(2) 0.031(3) 0.007(3)
C38 0.131(6) 0.065(4) 0.055(3) 0.017(3) 0.042(4) 0.008(4)
C39 0.072(3) 0.044(3) 0.041(2) 0.007(2) 0.015(2) 0.007(2)
C40 0.033(2) 0.029(2) 0.046(2) 0.0008(17) 0.0064(17) 0.0020(16)
C41 0.035(2) 0.032(2) 0.049(2) 0.0018(17) 0.0059(18) 0.0089(16)
C42 0.033(2) 0.044(2) 0.048(2) 0.0070(19) 0.0074(18) 0.0060(18)
C43 0.039(2) 0.056(3) 0.052(3) 0.010(2) 0.012(2) 0.006(2)
C44 0.047(3) 0.035(2) 0.062(3) 0.010(2) 0.011(2) -0.0011(19)
C45 0.062(3) 0.027(2) 0.060(3) 0.000(2) 0.012(2) 0.001(2)
C46 0.048(2) 0.032(2) 0.052(3) -0.0010(18) 0.011(2) 0.0054(18)
Cl1 0.1078(13) 0.0907(12) 0.0782(10) 0.0124(9) 0.0201(9) 0.0446(10)
Cl2 0.070(3) 0.217(9) 0.083(4) 0.057(4) -0.001(2) -0.020(4)
C47 0.096(5) 0.108(6) 0.082(5) 0.044(4) 0.014(4) 0.040(5)
Cl3 0.148(4) 0.105(3) 0.190(4) 0.062(3) 0.013(3) 0.068(3)
Cl4 0.0638(16) 0.109(2) 0.130(3) 0.004(2) 0.0334(17) 0.0247(15)
C48 0.100(5) 0.102(5) 0.127(6) 0.032(5) 0.046(5) 0.049(4)
Cl5 0.093(3) 0.162(4) 0.120(3) 0.044(3) 0.042(2) 0.068(3)
Cl6 0.189(8) 0.132(5) 0.137(4) -0.016(5) 0.055(5) 0.067(6)
O3 0.193(12) 0.073(6) 0.046(5) 0.022(4) -0.003(6) 0.007(7)
C49 0.102(12) 0.170(19) 0.098(12) -0.017(12) 0.003(10) 0.079(13)
Cl4A 0.132(10) 0.132(8) 0.174(11) 0.013(8) 0.082(9) 0.000(7)
Cl3A 0.111(7) 0.253(17) 0.166(10) 0.099(10) 0.050(6) 0.062(9)
Cl2A 0.117(5) 0.214(12) 0.41(2) 0.246(16) 0.075(9) 0.029(6)
S1A 0.036(5) 0.033(4) 0.071(5) -0.017(3) 0.004(4) 0.011(4)
C10A 0.072(19) 0.05(2) 0.060(18) -0.001(10) 0.023(10) 0.021(10)
C31A 0.09(2) 0.082(15) 0.062(15) 0.031(10) 0.006(10) -0.005(11)
S2A 0.057(4) 0.032(3) 0.0380(17) 0.0002(16) -0.0113(19) -0.014(2)
F1A 0.140(19) 0.26(3) 0.076(6) -0.016(10) -0.004(7) 0.161(19)
F3A 0.055(7) 0.153(17) 0.23(2) 0.137(18) 0.076(12) 0.062(10)
F2A 0.085(10) 0.057(5) 0.176(14) 0.039(6) 0.006(9) 0.048(6)

loop_
_atom_type_symbol
_atom_type_description
_atom_type_scat_dispersion_real
_atom_type_scat_dispersion_imag
_atom_type_scat_source
C C 0.0148 0.0070 'International Tables Vol C Tables 4.2.6.8 and 6.1.1.4'
H H 0.0000 0.0000 'International Tables Vol C Tables 4.2.6.8 and 6.1.1.4'
Cl Cl 0.3294 0.5404 'International Tables Vol C Tables 4.2.6.8 and 6.1.1.4'
F F 0.0599 0.0411 'International Tables Vol C Tables 4.2.6.8 and 6.1.1.4'
Ir Ir -5.4392 5.4712 'International Tables Vol C Tables 4.2.6.8 and 6.1.1.4'
N N 0.0253 0.0136 'International Tables Vol C Tables 4.2.6.8 and 6.1.1.4'
O O 0.0412 0.0250 'International Tables Vol C Tables 4.2.6.8 and 6.1.1.4'
S S 0.2924 0.4247 'International Tables Vol C Tables 4.2.6.8 and 6.1.1.4'

loop_
_geom_angle_atom_site_label_1
_geom_angle_atom_site_label_2
_geom_angle_atom_site_label_3
_geom_angle
_geom_angle_site_symmetry_1
_geom_angle_site_symmetry_3
_geom_angle_publ_flag
N1 Ir1 O1 77.16(11) . . ?
N2 Ir1 O1 93.93(11) . . ?
N2 Ir1 N1 91.36(12) . . ?
N2 Ir1 N4 174.45(12) . . ?
N4 Ir1 O1 86.18(12) . . ?
N4 Ir1 N1 94.08(12) . . ?
C14 Ir1 O1 169.68(14) . . ?
C14 Ir1 N1 94.65(14) . . ?
C14 Ir1 N2 79.85(14) . . ?
C14 Ir1 N4 100.81(15) . . ?
C14 Ir1 C34 90.73(17) . . ?
C34 Ir1 O1 98.02(15) . . ?
C34 Ir1 N1 172.59(15) . . ?
C34 Ir1 N2 94.61(15) . . ?
C34 Ir1 N4 79.88(15) . . ?
C9 S1 C8 91.3(3) . . ?
C30 S2 C29 92.0(4) . . ?
C1 O1 Ir1 115.6(2) . . ?
C2 N1 Ir1 114.6(3) . . ?
C2 N1 C3 118.6(3) . . ?
C3 N1 Ir1 126.6(3) . . ?
N3 N2 Ir1 117.6(2) . . ?
N3 N2 C12 124.3(3) . . ?
C12 N2 Ir1 117.9(2) . . ?
C7 N3 N2 120.0(3) . . ?
N5 N4 Ir1 118.6(2) . . ?
N5 N4 C32 123.9(3) . . ?
C32 N4 Ir1 117.4(3) . . ?
C27 N5 N4 119.5(3) . . ?
O1 C1 C2 115.5(3) . . ?
O2 C1 O1 126.6(4) . . ?
O2 C1 C2 117.8(4) . . ?
N1 C2 C1 115.5(3) . . ?
N1 C2 C6 122.1(4) . . ?
C6 C2 C1 122.3(4) . . ?
N1 C3 H3 118.9 . . ?
N1 C3 C4 122.3(4) . . ?
C4 C3 H3 118.9 . . ?
C3 C4 H4 120.4 . . ?
C3 C4 C5 119.1(4) . . ?
C5 C4 H4 120.4 . . ?
C4 C5 H5 120.6 . . ?
C4 C5 C6 118.8(4) . . ?
C6 C5 H5 120.6 . . ?
C2 C6 H6 120.5 . . ?
C5 C6 C2 119.1(4) . . ?
C5 C6 H6 120.5 . . ?
N3 C7 C8 120.3(3) . . ?
N3 C7 C20 113.9(3) . . ?
C8 C7 C20 125.8(3) . . ?
C7 C8 S1 127.5(3) . . ?
C7 C8 C10A 135.3(18) . . ?
C11 C8 S1 113.2(3) . . ?
C11 C8 C7 119.2(3) . . ?
C11 C8 C10A 105.5(18) . . ?
S1 C9 H9A 122.3 . . ?
C10 C9 S1 115.5(9) . . ?
C10 C9 H9A 122.3 . . ?
S1A C9 H9B 123.0 . . ?
C10A C9 H9B 123.0 . . ?
C10A C9 S1A 114.1(16) . . ?
C9 C10 H10 123.7 . . ?
C9 C10 C11 112.5(12) . . ?
C11 C10 H10 123.7 . . ?
C8 C11 C10 107.5(8) . . ?
C8 C11 C12 118.6(3) . . ?
C8 C11 S1A 117.9(6) . . ?
C12 C11 C10 133.9(8) . . ?
C12 C11 S1A 123.5(6) . . ?
N2 C12 C11 117.6(3) . . ?
N2 C12 C13 112.2(3) . . ?
C11 C12 C13 130.2(4) . . ?
C14 C13 C12 114.2(3) . . ?
C19 C13 C12 124.2(4) . . ?
C19 C13 C14 121.5(4) . . ?
C13 C14 Ir1 115.4(3) . . ?
C15 C14 Ir1 127.2(3) . . ?
C15 C14 C13 117.0(4) . . ?
C14 C15 H15 119.4 . . ?
C16 C15 C14 121.1(4) . . ?
C16 C15 H15 119.4 . . ?
C15 C16 H16 119.7 . . ?
C15 C16 C17 120.5(4) . . ?
C17 C16 H16 119.7 . . ?
C16 C17 C18 120.9(4) . . ?
C16 C17 C19 119.9(4) . . ?
C19 C17 C18 119.1(5) . . ?
F1 C18 F3 98.7(9) . . ?
F1 C18 C17 114.5(7) . . ?
F2 C18 F1 104.0(9) . . ?
F2 C18 F3 105.4(8) . . ?
F2 C18 C17 117.5(8) . . ?
F3 C18 C17 114.5(5) . . ?
F1A C18 C17 113.1(9) . . ?
F1A C18 F3A 115.1(16) . . ?
F1A C18 F2A 107.8(16) . . ?
F3A C18 C17 109.8(9) . . ?
F3A C18 F2A 100.9(12) . . ?
F2A C18 C17 109.3(9) . . ?
C13 C19 C17 119.8(4) . . ?
C13 C19 H19 120.1 . . ?
C17 C19 H19 120.1 . . ?
C21 C20 C7 122.6(4) . . ?
C21 C20 C26 118.7(4) . . ?
C26 C20 C7 118.7(4) . . ?
C20 C21 H21 120.0 . . ?
C22 C21 C20 119.9(4) . . ?
C22 C21 H21 120.0 . . ?
C21 C22 C23 119.5(4) . . ?
C24 C22 C21 121.6(4) . . ?
C24 C22 C23 118.9(4) . . ?
F4 C23 C22 111.7(5) . . ?
F5 C23 F4 105.0(4) . . ?
F5 C23 C22 113.5(4) . . ?
F6 C23 F4 105.9(4) . . ?
F6 C23 F5 107.3(5) . . ?
F6 C23 C22 112.7(4) . . ?
C22 C24 H24 120.6 . . ?
C22 C24 C25 118.8(4) . . ?
C25 C24 H24 120.6 . . ?
C24 C25 H25 119.5 . . ?
C24 C25 C26 120.9(5) . . ?
C26 C25 H25 119.5 . . ?
C20 C26 H26 120.0 . . ?
C25 C26 C20 120.1(4) . . ?
C25 C26 H26 120.0 . . ?
N5 C27 C28 121.1(4) . . ?
N5 C27 C40 115.7(4) . . ?
C28 C27 C40 123.2(4) . . ?
C27 C28 C31 135.6(9) . . ?
C27 C28 S2A 125.1(4) . . ?
C29 C28 C27 118.6(4) . . ?
C29 C28 C31 105.8(8) . . ?
C29 C28 S2A 116.4(4) . . ?
C28 C29 S2 114.5(4) . . ?
C28 C29 C32 118.6(4) . . ?
C28 C29 C31A 102.6(12) . . ?
C32 C29 S2 126.8(4) . . ?
C32 C29 C31A 138.5(12) . . ?
S2 C30 H30 122.6 . . ?
C31 C30 S2 114.8(8) . . ?
C31 C30 H30 122.6 . . ?
C31A C30 H30A 123.6 . . ?
C31A C30 S2A 112.8(12) . . ?
S2A C30 H30A 123.6 . . ?
C28 C31 H31 123.7 . . ?
C30 C31 C28 112.6(11) . . ?
C30 C31 H31 123.7 . . ?
N4 C32 C29 118.3(4) . . ?
N4 C32 C33 113.1(3) . . ?
C29 C32 C33 128.6(4) . . ?
C34 C33 C32 114.4(4) . . ?
C39 C33 C32 124.4(4) . . ?
C39 C33 C34 121.2(4) . . ?
C33 C34 Ir1 114.9(3) . . ?
C35 C34 Ir1 127.8(3) . . ?
C35 C34 C33 117.3(4) . . ?
C34 C35 H35 119.3 . . ?
C36 C35 C34 121.3(5) . . ?
C36 C35 H35 119.3 . . ?
C35 C36 H36 119.9 . . ?
C35 C36 C37 120.2(5) . . ?
C37 C36 H36 119.9 . . ?
C36 C37 C38 119.9(5) . . ?
C39 C37 C36 119.9(5) . . ?
C39 C37 C38 120.2(5) . . ?
F7 C38 C37 113.3(5) . . ?
F8 C38 F7 107.4(6) . . ?
F8 C38 F9 104.0(7) . . ?
F8 C38 C37 113.7(6) . . ?
F9 C38 F7 104.5(7) . . ?
F9 C38 C37 113.1(6) . . ?
C33 C39 H39 120.1 . . ?
C37 C39 C33 119.8(5) . . ?
C37 C39 H39 120.1 . . ?
C41 C40 C27 119.2(4) . . ?
C46 C40 C27 121.4(4) . . ?
C46 C40 C41 119.3(4) . . ?
C40 C41 H41 120.1 . . ?
C42 C41 C40 119.8(4) . . ?
C42 C41 H41 120.1 . . ?
C41 C42 C43 120.2(4) . . ?
C41 C42 C44 120.6(4) . . ?
C44 C42 C43 119.2(4) . . ?
F10 C43 F11 104.8(5) . . ?
F10 C43 C42 113.2(4) . . ?
F11 C43 C42 114.3(5) . . ?
F12 C43 F10 104.8(5) . . ?
F12 C43 F11 104.3(5) . . ?
F12 C43 C42 114.4(4) . . ?
C42 C44 H44 120.3 . . ?
C45 C44 C42 119.4(4) . . ?
C45 C44 H44 120.3 . . ?
C44 C45 H45 119.6 . . ?
C44 C45 C46 120.7(4) . . ?
C46 C45 H45 119.6 . . ?
C40 C46 H46 120.0 . . ?
C45 C46 C40 120.1(5) . . ?
C45 C46 H46 120.0 . . ?
Cl1 C47 H47A 107.9 . . ?
Cl1 C47 H47B 107.9 . . ?
Cl1 C47 H47C 110.4 . . ?
Cl1 C47 H47D 110.4 . . ?
Cl2 C47 Cl1 117.5(5) . . ?
Cl2 C47 H47A 107.9 . . ?
Cl2 C47 H47B 107.9 . . ?
H47A C47 H47B 107.2 . . ?
H47C C47 H47D 108.6 . . ?
Cl2A C47 Cl1 106.5(6) . . ?
Cl2A C47 H47C 110.4 . . ?
Cl2A C47 H47D 110.4 . . ?
Cl3 C48 Cl4 109.2(5) . . ?
Cl3 C48 H48A 109.8 . . ?
Cl3 C48 H48B 109.8 . . ?
Cl4 C48 H48A 109.8 . . ?
Cl4 C48 H48B 109.8 . . ?
H48A C48 H48B 108.3 . . ?
H48C C48 H48D 107.8 . . ?
Cl4A C48 H48C 109.0 . . ?
Cl4A C48 H48D 109.0 . . ?
Cl4A C48 Cl3A 112.8(11) . . ?
Cl3A C48 H48C 109.0 . . ?
Cl3A C48 H48D 109.0 . . ?
Cl6 Cl6 C49 169.0(12) 2_556 . ?
Cl5 C49 Cl6 106.5(9) . . ?
Cl5 C49 H49A 110.4 . . ?
Cl5 C49 H49B 110.4 . . ?
Cl6 C49 H49A 110.4 . . ?
Cl6 C49 H49B 110.4 . . ?
H49A C49 H49B 108.6 . . ?
C9 S1A C11 92.3(8) . . ?
C8 C10A C9 110(3) . . ?
C8 C10A H10A 125.0 . . ?
C9 C10A H10A 125.0 . . ?
C29 C31A H31A 121.3 . . ?
C30 C31A C29 117.5(19) . . ?
C30 C31A H31A 121.3 . . ?
C30 S2A C28 90.1(4) . . ?

loop_
_geom_bond_atom_site_label_1
_geom_bond_atom_site_label_2
_geom_bond_distance
_geom_bond_site_symmetry_2
_geom_bond_publ_flag
Ir1 O1 2.144(3) . ?
Ir1 N1 2.130(3) . ?
Ir1 N2 2.022(3) . ?
Ir1 N4 2.034(3) . ?
Ir1 C14 1.982(4) . ?
Ir1 C34 1.997(4) . ?
S1 C8 1.724(5) . ?
S1 C9 1.656(6) . ?
S2 C29 1.713(6) . ?
S2 C30 1.601(8) . ?
F1 C18 1.343(12) . ?
F2 C18 1.293(11) . ?
F3 C18 1.360(9) . ?
F4 C23 1.347(7) . ?
F5 C23 1.326(7) . ?
F6 C23 1.321(6) . ?
F7 C38 1.318(8) . ?
F8 C38 1.285(9) . ?
F9 C38 1.306(10) . ?
F10 C43 1.308(6) . ?
F11 C43 1.309(6) . ?
F12 C43 1.308(6) . ?
O1 C1 1.281(5) . ?
O2 C1 1.222(5) . ?
N1 C2 1.334(5) . ?
N1 C3 1.340(5) . ?
N2 N3 1.342(4) . ?
N2 C12 1.351(5) . ?
N3 C7 1.323(5) . ?
N4 N5 1.345(5) . ?
N4 C32 1.348(5) . ?
N5 C27 1.323(5) . ?
C1 C2 1.526(6) . ?
C2 C6 1.380(6) . ?
C3 H3 0.9300 . ?
C3 C4 1.374(6) . ?
C4 H4 0.9300 . ?
C4 C5 1.375(7) . ?
C5 H5 0.9300 . ?
C5 C6 1.378(7) . ?
C6 H6 0.9300 . ?
C7 C8 1.406(5) . ?
C7 C20 1.490(5) . ?
C8 C11 1.405(5) . ?
C8 C10A 1.46(4) . ?
C9 H9A 0.9300 . ?
C9 H9B 0.9300 . ?
C9 C10 1.34(2) . ?
C9 S1A 1.578(16) . ?
C9 C10A 1.49(5) . ?
C10 H10 0.9300 . ?
C10 C11 1.48(2) . ?
C11 C12 1.406(5) . ?
C11 S1A 1.670(16) . ?
C12 C13 1.475(5) . ?
C13 C14 1.415(6) . ?
C13 C19 1.386(6) . ?
C14 C15 1.414(6) . ?
C15 H15 0.9300 . ?
C15 C16 1.382(7) . ?
C16 H16 0.9300 . ?
C16 C17 1.388(7) . ?
C17 C18 1.484(7) . ?
C17 C19 1.392(6) . ?
C18 F1A 1.202(18) . ?
C18 F3A 1.267(12) . ?
C18 F2A 1.314(15) . ?
C19 H19 0.9300 . ?
C20 C21 1.392(5) . ?
C20 C26 1.401(6) . ?
C21 H21 0.9300 . ?
C21 C22 1.389(6) . ?
C22 C23 1.491(6) . ?
C22 C24 1.372(7) . ?
C24 H24 0.9300 . ?
C24 C25 1.384(7) . ?
C25 H25 0.9300 . ?
C25 C26 1.389(7) . ?
C26 H26 0.9300 . ?
C27 C28 1.413(6) . ?
C27 C40 1.493(6) . ?
C28 C29 1.398(6) . ?
C28 C31 1.47(2) . ?
C28 S2A 1.732(8) . ?
C29 C32 1.407(6) . ?
C29 C31A 1.44(3) . ?
C30 H30 0.9300 . ?
C30 H30A 0.9300 . ?
C30 C31 1.38(2) . ?
C30 C31A 1.35(3) . ?
C30 S2A 1.623(10) . ?
C31 H31 0.9300 . ?
C32 C33 1.470(6) . ?
C33 C34 1.423(6) . ?
C33 C39 1.386(6) . ?
C34 C35 1.401(6) . ?
C35 H35 0.9300 . ?
C35 C36 1.379(7) . ?
C36 H36 0.9300 . ?
C36 C37 1.403(8) . ?
C37 C38 1.502(7) . ?
C37 C39 1.386(7) . ?
C39 H39 0.9300 . ?
C40 C41 1.391(6) . ?
C40 C46 1.390(6) . ?
C41 H41 0.9300 . ?
C41 C42 1.383(6) . ?
C42 C43 1.482(7) . ?
C42 C44 1.391(7) . ?
C44 H44 0.9300 . ?
C44 C45 1.370(7) . ?
C45 H45 0.9300 . ?
C45 C46 1.385(7) . ?
C46 H46 0.9300 . ?
Cl1 C47 1.768(8) . ?
Cl2 C47 1.753(10) . ?
C47 H47A 0.9700 . ?
C47 H47B 0.9700 . ?
C47 H47C 0.9700 . ?
C47 H47D 0.9700 . ?
C47 Cl2A 1.640(10) . ?
Cl3 C48 1.687(9) . ?
Cl4 C48 1.832(11) . ?
C48 H48A 0.9700 . ?
C48 H48B 0.9700 . ?
C48 H48C 0.9700 . ?
C48 H48D 0.9700 . ?
C48 Cl4A 1.376(16) . ?
C48 Cl3A 1.901(15) . ?
Cl5 C49 1.758(14) . ?
Cl6 Cl6 1.081(13) 2_556 ?
Cl6 C49 1.767(15) . ?
C49 H49A 0.9700 . ?
C49 H49B 0.9700 . ?
C10A H10A 0.9300 . ?
C31A H31A 0.9300 . ?

loop_
_geom_torsion_atom_site_label_1
_geom_torsion_atom_site_label_2
_geom_torsion_atom_site_label_3
_geom_torsion_atom_site_label_4
_geom_torsion
_geom_torsion_site_symmetry_1
_geom_torsion_site_symmetry_2
_geom_torsion_site_symmetry_3
_geom_torsion_site_symmetry_4
_geom_torsion_publ_flag
Ir1 O1 C1 O2 -168.4(4) . . . . ?
Ir1 O1 C1 C2 14.2(4) . . . . ?
Ir1 N1 C2 C1 4.1(4) . . . . ?
Ir1 N1 C2 C6 -175.6(3) . . . . ?
Ir1 N1 C3 C4 173.9(3) . . . . ?
Ir1 N2 N3 C7 176.6(3) . . . . ?
Ir1 N2 C12 C11 -175.1(3) . . . . ?
Ir1 N2 C12 C13 2.8(4) . . . . ?
Ir1 N4 N5 C27 -174.1(3) . . . . ?
Ir1 N4 C32 C29 175.7(3) . . . . ?
Ir1 N4 C32 C33 -4.4(5) . . . . ?
Ir1 C14 C15 C16 170.7(3) . . . . ?
Ir1 C34 C35 C36 178.1(4) . . . . ?
S1 C8 C11 C10 -0.6(10) . . . . ?
S1 C8 C11 C12 -178.5(3) . . . . ?
S1 C9 C10 C11 -1.4(19) . . . . ?
S2 C29 C32 N4 175.1(4) . . . . ?
S2 C29 C32 C33 -4.8(7) . . . . ?
S2 C30 C31 C28 -4(2) . . . . ?
O1 C1 C2 N1 -12.4(5) . . . . ?
O1 C1 C2 C6 167.3(4) . . . . ?
O2 C1 C2 N1 169.9(4) . . . . ?
O2 C1 C2 C6 -10.4(6) . . . . ?
N1 C2 C6 C5 1.0(6) . . . . ?
N1 C3 C4 C5 1.0(7) . . . . ?
N2 N3 C7 C8 -0.9(5) . . . . ?
N2 N3 C7 C20 179.8(3) . . . . ?
N2 C12 C13 C14 -6.7(5) . . . . ?
N2 C12 C13 C19 170.2(4) . . . . ?
N3 N2 C12 C11 0.3(5) . . . . ?
N3 N2 C12 C13 178.2(3) . . . . ?
N3 C7 C8 S1 -179.9(3) . . . . ?
N3 C7 C8 C11 -0.8(5) . . . . ?
N3 C7 C8 C10A 179(3) . . . . ?
N3 C7 C20 C21 151.0(4) . . . . ?
N3 C7 C20 C26 -26.6(5) . . . . ?
N4 N5 C27 C28 0.0(6) . . . . ?
N4 N5 C27 C40 179.0(3) . . . . ?
N4 C32 C33 C34 -0.3(5) . . . . ?
N4 C32 C33 C39 179.7(4) . . . . ?
N5 N4 C32 C29 0.9(6) . . . . ?
N5 N4 C32 C33 -179.1(3) . . . . ?
N5 C27 C28 C29 -2.1(6) . . . . ?
N5 C27 C28 C31 -179.7(14) . . . . ?
N5 C27 C28 S2A 177.4(5) . . . . ?
N5 C27 C40 C41 -37.4(5) . . . . ?
N5 C27 C40 C46 143.6(4) . . . . ?
C1 C2 C6 C5 -178.7(4) . . . . ?
C2 N1 C3 C4 -0.7(6) . . . . ?
C3 N1 C2 C1 179.4(3) . . . . ?
C3 N1 C2 C6 -0.3(5) . . . . ?
C3 C4 C5 C6 -0.2(7) . . . . ?
C4 C5 C6 C2 -0.7(6) . . . . ?
C7 C8 C11 C10 -179.8(10) . . . . ?
C7 C8 C11 C12 2.2(5) . . . . ?
C7 C8 C11 S1A -176.5(9) . . . . ?
C7 C8 C10A C9 178.7(9) . . . . ?
C7 C20 C21 C22 -178.4(4) . . . . ?
C7 C20 C26 C25 178.1(5) . . . . ?
C8 S1 C9 C10 0.9(12) . . . . ?
C8 C7 C20 C21 -28.3(6) . . . . ?
C8 C7 C20 C26 154.2(4) . . . . ?
C8 C11 C12 N2 -1.9(5) . . . . ?
C8 C11 C12 C13 -179.4(4) . . . . ?
C8 C11 S1A C9 -3.8(13) . . . . ?
C9 S1 C8 C7 179.1(4) . . . . ?
C9 S1 C8 C11 -0.1(4) . . . . ?
C9 C10 C11 C8 1.2(17) . . . . ?
C9 C10 C11 C12 178.7(7) . . . . ?
C10 C11 C12 N2 -179.2(13) . . . . ?
C10 C11 C12 C13 3.3(14) . . . . ?
C11 C8 C10A C9 -1(3) . . . . ?
C11 C12 C13 C14 170.9(4) . . . . ?
C11 C12 C13 C19 -12.1(7) . . . . ?
C12 N2 N3 C7 1.2(5) . . . . ?
C12 C11 S1A C9 177.5(5) . . . . ?
C12 C13 C14 Ir1 7.7(4) . . . . ?
C12 C13 C14 C15 -179.1(4) . . . . ?
C12 C13 C19 C17 179.7(4) . . . . ?
C13 C14 C15 C16 -1.6(6) . . . . ?
C14 C13 C19 C17 -3.6(6) . . . . ?
C14 C15 C16 C17 -0.9(7) . . . . ?
C15 C16 C17 C18 -175.9(4) . . . . ?
C15 C16 C17 C19 1.2(7) . . . . ?
C16 C17 C18 F1 96.2(9) . . . . ?
C16 C17 C18 F2 -26.3(14) . . . . ?
C16 C17 C18 F3 -150.8(11) . . . . ?
C16 C17 C18 F1A 129(2) . . . . ?
C16 C17 C18 F3A -101(2) . . . . ?
C16 C17 C18 F2A 8.6(15) . . . . ?
C16 C17 C19 C13 1.0(6) . . . . ?
C18 C17 C19 C13 178.2(4) . . . . ?
C19 C13 C14 Ir1 -169.3(3) . . . . ?
C19 C13 C14 C15 3.9(6) . . . . ?
C19 C17 C18 F1 -81.0(9) . . . . ?
C19 C17 C18 F2 156.5(13) . . . . ?
C19 C17 C18 F3 32.0(12) . . . . ?
C19 C17 C18 F1A -48(2) . . . . ?
C19 C17 C18 F3A 82(2) . . . . ?
C19 C17 C18 F2A -168.6(14) . . . . ?
C20 C7 C8 S1 -0.8(6) . . . . ?
C20 C7 C8 C11 178.4(4) . . . . ?
C20 C7 C8 C10A -1(3) . . . . ?
C20 C21 C22 C23 -180.0(4) . . . . ?
C20 C21 C22 C24 0.4(7) . . . . ?
C21 C20 C26 C25 0.4(7) . . . . ?
C21 C22 C23 F4 95.2(6) . . . . ?
C21 C22 C23 F5 -23.3(7) . . . . ?
C21 C22 C23 F6 -145.7(5) . . . . ?
C21 C22 C24 C25 0.5(8) . . . . ?
C22 C24 C25 C26 -1.0(9) . . . . ?
C23 C22 C24 C25 -179.1(5) . . . . ?
C24 C22 C23 F4 -85.1(6) . . . . ?
C24 C22 C23 F5 156.4(5) . . . . ?
C24 C22 C23 F6 34.0(8) . . . . ?
C24 C25 C26 C20 0.5(9) . . . . ?
C26 C20 C21 C22 -0.8(6) . . . . ?
C27 C28 C29 S2 -174.8(4) . . . . ?
C27 C28 C29 C32 3.6(6) . . . . ?
C27 C28 C29 C31A 178.1(16) . . . . ?
C27 C28 C31 C30 178.0(7) . . . . ?
C27 C28 S2A C30 177.6(5) . . . . ?
C27 C40 C41 C42 -177.1(4) . . . . ?
C27 C40 C46 C45 177.8(4) . . . . ?
C28 C27 C40 C41 141.6(4) . . . . ?
C28 C27 C40 C46 -37.4(6) . . . . ?
C28 C29 C32 N4 -3.0(6) . . . . ?
C28 C29 C32 C33 177.0(4) . . . . ?
C28 C29 C31A C30 7(3) . . . . ?
C29 S2 C30 C31 5.1(12) . . . . ?
C29 C28 C31 C30 0.2(18) . . . . ?
C29 C28 S2A C30 -2.9(6) . . . . ?
C29 C32 C33 C34 179.6(4) . . . . ?
C29 C32 C33 C39 -0.4(7) . . . . ?
C30 S2 C29 C28 -5.1(5) . . . . ?
C30 S2 C29 C32 176.7(5) . . . . ?
C31 C28 C29 S2 3.5(11) . . . . ?
C31 C28 C29 C32 -178.2(10) . . . . ?
C32 N4 N5 C27 0.6(6) . . . . ?
C32 C29 C31A C30 179.5(10) . . . . ?
C32 C33 C34 Ir1 4.9(5) . . . . ?
C32 C33 C34 C35 -174.2(4) . . . . ?
C32 C33 C39 C37 176.3(5) . . . . ?
C33 C34 C35 C36 -3.0(8) . . . . ?
C34 C33 C39 C37 -3.7(8) . . . . ?
C34 C35 C36 C37 -1.9(9) . . . . ?
C35 C36 C37 C38 -174.3(6) . . . . ?
C35 C36 C37 C39 4.2(9) . . . . ?
C36 C37 C38 F7 -149.7(7) . . . . ?
C36 C37 C38 F8 -26.7(10) . . . . ?
C36 C37 C38 F9 91.5(9) . . . . ?
C36 C37 C39 C33 -1.4(9) . . . . ?
C38 C37 C39 C33 177.1(6) . . . . ?
C39 C33 C34 Ir1 -175.1(4) . . . . ?
C39 C33 C34 C35 5.8(7) . . . . ?
C39 C37 C38 F7 31.8(10) . . . . ?
C39 C37 C38 F8 154.8(7) . . . . ?
C39 C37 C38 F9 -87.0(8) . . . . ?
C40 C27 C28 C29 179.0(4) . . . . ?
C40 C27 C28 C31 1.4(15) . . . . ?
C40 C27 C28 S2A -1.5(7) . . . . ?
C40 C41 C42 C43 176.7(4) . . . . ?
C40 C41 C42 C44 -0.5(7) . . . . ?
C41 C40 C46 C45 -1.1(7) . . . . ?
C41 C42 C43 F10 -90.6(6) . . . . ?
C41 C42 C43 F11 149.5(5) . . . . ?
C41 C42 C43 F12 29.4(7) . . . . ?
C41 C42 C44 C45 -1.6(7) . . . . ?
C42 C44 C45 C46 2.3(8) . . . . ?
C43 C42 C44 C45 -178.8(5) . . . . ?
C44 C42 C43 F10 86.7(6) . . . . ?
C44 C42 C43 F11 -33.2(7) . . . . ?
C44 C42 C43 F12 -153.4(5) . . . . ?
C44 C45 C46 C40 -1.0(8) . . . . ?
C46 C40 C41 C42 1.9(6) . . . . ?
Cl6 Cl6 C49 Cl5 161(6) 2_556 . . . ?
S1A C9 C10A C8 -2(4) . . . . ?
S1A C11 C12 N2 176.7(9) . . . . ?
S1A C11 C12 C13 -0.8(11) . . . . ?
C10A C8 C11 C12 -178(2) . . . . ?
C10A C8 C11 S1A 3(2) . . . . ?
C10A C9 S1A C11 3(2) . . . . ?
C31A C29 C32 N4 -175(2) . . . . ?
C31A C29 C32 C33 5(2) . . . . ?
C31A C30 S2A C28 6.7(18) . . . . ?
S2A C28 C29 C32 -176.0(5) . . . . ?
S2A C28 C29 C31A -1.5(16) . . . . ?
S2A C30 C31A C29 -10(3) . . . . ?
